data_7030822
loop_
_publ_author_name
'Zhou, Jing-Ru'
'Liu, Da-Peng'
'He, Yue'
'Kong, Xiang-Jian'
'Zhang, Zhi-Ming'
'Ren, Yan-Ping'
'Long, La-Sheng'
'Huang, Rong-Bin'
'Zheng, Lan-Sun'

_publ_section_title
;
 A highly selective colorimetric chemosensor for cobalt(ii) ions based on
 a tripodal amide ligand.
;
_journal_issue 30
_journal_name_full 'Dalton transactions (Cambridge, England : 2003)'
_journal_page_first 11579
_journal_page_last 11586
_journal_paper_doi 10.1039/c4dt00776j
_journal_volume 43
_journal_year 2014
_chemical_formula_sum 'C30 H39 Co N7 O13.5'
_chemical_formula_weight 772.61
_chemical_name_systematic
; 
 ? 
;
_space_group_IT_number 148
_symmetry_cell_setting hexagonal
_symmetry_space_group_name_Hall '-R 3'
_symmetry_space_group_name_H-M 'R -3 :H'
_atom_sites_solution_hydrogens geom
_atom_sites_solution_primary direct
_atom_sites_solution_secondary difmap
_audit_creation_method SHELXL-97
_cell_angle_alpha 90.00
_cell_angle_beta 90.00
_cell_angle_gamma 120.00
_cell_formula_units_Z 6
_cell_length_a 13.1062(16)
_cell_length_b 13.1062(16)
_cell_length_c 35.354(7)
_cell_measurement_temperature 173(2)
_cell_volume 5259.2(14)
_computing_cell_refinement RAPID
_computing_data_collection R-AXIS-SPIDER
_computing_data_reduction RAPID
_computing_molecular_graphics 'SHELXTL V.5.0 (Sheldrick, 1997)'
_computing_publication_material 'SHELXL-97 (Sheldrick, 1997)'
_computing_structure_refinement 'SHELXL-97 (Sheldrick, 1997)'
_computing_structure_solution 'SHELXS-97 (Sheldrick, 1990)'
_diffrn_ambient_temperature 173(2)
_diffrn_measured_fraction_theta_full 0.998
_diffrn_measured_fraction_theta_max 0.998
_diffrn_measurement_device_type 'Rigaku RAXIS-CS Imaging Plate'
_diffrn_radiation_monochromator graphite
_diffrn_radiation_source 'fine-focus sealed tube'
_diffrn_radiation_type MoK\a
_diffrn_radiation_wavelength 0.71073
_diffrn_reflns_av_R_equivalents 0.0594
_diffrn_reflns_av_sigmaI/netI 0.0360
_diffrn_reflns_limit_h_max 16
_diffrn_reflns_limit_h_min -15
_diffrn_reflns_limit_k_max 16
_diffrn_reflns_limit_k_min -16
_diffrn_reflns_limit_l_max 43
_diffrn_reflns_limit_l_min -43
_diffrn_reflns_number 15539
_diffrn_reflns_theta_full 25.99
_diffrn_reflns_theta_max 25.99
_diffrn_reflns_theta_min 3.11
_exptl_absorpt_coefficient_mu 0.565
_exptl_absorpt_correction_T_max 0.9456
_exptl_absorpt_correction_T_min 0.8953
_exptl_absorpt_process_details Tompa_analytical
_exptl_crystal_colour red
_exptl_crystal_density_diffrn 1.464
_exptl_crystal_density_method 'not measured'
_exptl_crystal_description block
_exptl_crystal_F_000 2418
_exptl_crystal_size_max 0.20
_exptl_crystal_size_mid 0.20
_exptl_crystal_size_min 0.10
_refine_diff_density_max 0.572
_refine_diff_density_min -0.690
_refine_diff_density_rms 0.096
_refine_ls_extinction_coef 0.0015(2)
_refine_ls_extinction_expression Fc^*^=kFc[1+0.001xFc^2^\l^3^/sin(2\q)]^-1/4^
_refine_ls_extinction_method SHELXL
_refine_ls_goodness_of_fit_ref 1.025
_refine_ls_hydrogen_treatment constr
_refine_ls_matrix_type full
_refine_ls_number_parameters 157
_refine_ls_number_reflns 2299
_refine_ls_number_restraints 0
_refine_ls_restrained_S_all 1.025
_refine_ls_R_factor_all 0.0766
_refine_ls_R_factor_gt 0.0598
_refine_ls_shift/su_max 0.013
_refine_ls_shift/su_mean 0.001
_refine_ls_structure_factor_coef Fsqd
_refine_ls_weighting_details 'calc w=1/[\s^2^(Fo^2^)+(0.0857P)^2^+32.4068P] where P=(Fo^2^+2Fc^2^)/3'
_refine_ls_weighting_scheme calc
_refine_ls_wR_factor_gt 0.1439
_refine_ls_wR_factor_ref 0.1808
_reflns_number_gt 1821
_reflns_number_total 2299
_reflns_threshold_expression >2sigma(I)
_cod_data_source_file c4dt00776j2.cif
_cod_data_source_block compound2
_cod_depositor_comments 'Adding full bibliography for 7030821--7030825.cif.'
_cod_original_sg_symbol_H-M R-3
_cod_original_formula_sum 'C30 H39 Co N7 O13.50'
_cod_database_code 7030822

loop_
_symmetry_equiv_pos_as_xyz
'x, y, z'
'-y, x-y, z'
'-x+y, -x, z'
'x+2/3, y+1/3, z+1/3'
'-y+2/3, x-y+1/3, z+1/3'
'-x+y+2/3, -x+1/3, z+1/3'
'x+1/3, y+2/3, z+2/3'
'-y+1/3, x-y+2/3, z+2/3'
'-x+y+1/3, -x+2/3, z+2/3'
'-x, -y, -z'
'y, -x+y, -z'
'x-y, x, -z'
'-x+2/3, -y+1/3, -z+1/3'
'y+2/3, -x+y+1/3, -z+1/3'
'x-y+2/3, x+1/3, -z+1/3'
'-x+1/3, -y+2/3, -z+2/3'
'y+1/3, -x+y+2/3, -z+2/3'
'x-y+1/3, x+2/3, -z+2/3'

loop_
_atom_site_label
_atom_site_type_symbol
_atom_site_fract_x
_atom_site_fract_y
_atom_site_fract_z
_atom_site_U_iso_or_equiv
_atom_site_adp_type
_atom_site_occupancy
_atom_site_symmetry_multiplicity
_atom_site_calc_flag
_atom_site_refinement_flags
Co1 Co -0.6667 0.6667 -0.199971(16) 0.03244(15) Uani 1 3 d S
O1 O -0.40685(15) 0.60874(16) -0.16830(6) 0.0452(5) Uani 1 1 d .
O2 O -0.73924(17) 0.25169(17) -0.31833(6) 0.0551(5) Uani 1 1 d .
O3 O -0.8276(2) 0.3587(2) -0.32342(7) 0.0823(6) Uani 1 1 d .
N1 N -0.6667 0.6667 -0.09938(12) 0.0479(11) Uani 1 3 d S
N2 N -0.53556(17) 0.68018(17) -0.17143(6) 0.0350(5) Uani 1 1 d .
N3 N -0.64440(16) 0.55316(17) -0.22896(6) 0.0326(5) Uani 1 1 d .
C1 C -0.5437(2) 0.7029(3) -0.10133(8) 0.0450(7) Uani 1 1 d .
H1A H -0.5352 0.6333 -0.0960 0.054 Uiso 1 1 calc R
H1B H -0.5024 0.7607 -0.0809 0.054 Uiso 1 1 calc R
C2 C -0.4803(2) 0.7578(2) -0.13886(7) 0.0400(7) Uani 1 1 d .
H2A H -0.4801 0.8326 -0.1431 0.048 Uiso 1 1 calc R
H2B H -0.3973 0.7765 -0.1370 0.048 Uiso 1 1 calc R
C3 C -0.4929(2) 0.6132(2) -0.18210(7) 0.0367(6) Uani 1 1 d .
C4 C -0.5589(2) 0.5348(2) -0.21478(7) 0.0349(6) Uani 1 1 d .
C5 C -0.5366(2) 0.4500(2) -0.22898(8) 0.0400(6) Uani 1 1 d .
H5A H -0.4770 0.4383 -0.2181 0.048 Uiso 1 1 calc R
C6 C -0.6019(2) 0.3825(2) -0.25913(8) 0.0415(7) Uani 1 1 d .
H6A H -0.5888 0.3228 -0.2691 0.050 Uiso 1 1 calc R
C7 C -0.6872(2) 0.4031(2) -0.27465(7) 0.0368(6) Uani 1 1 d .
C8 C -0.7069(2) 0.4881(2) -0.25861(7) 0.0360(6) Uani 1 1 d .
H8A H -0.7665 0.5008 -0.2690 0.043 Uiso 1 1 calc R
C9 C -0.7593(2) 0.3370(2) -0.30807(8) 0.0456(7) Uani 1 1 d .
C10 C -0.8022(4) 0.1844(4) -0.35117(13) 0.1090(13) Uani 1 1 d .
H10A H -0.7806 0.1242 -0.3563 0.164 Uiso 1 1 calc R
H10B H -0.7817 0.2370 -0.3730 0.164 Uiso 1 1 calc R
H10C H -0.8872 0.1463 -0.3465 0.164 Uiso 1 1 calc R
O1W O -0.3333 0.3333 -0.24994(18) 0.122(2) Uani 1 3 d S
O2W O -0.6667 0.6667 -0.3333 0.156(5) Uani 1 6 d S
O3W O 0.4192(2) 0.9134(3) 0.11789(9) 0.1002(10) Uani 1 1 d .

loop_
_atom_site_aniso_label
_atom_site_aniso_U_11
_atom_site_aniso_U_22
_atom_site_aniso_U_33
_atom_site_aniso_U_23
_atom_site_aniso_U_13
_atom_site_aniso_U_12
Co1 0.03378(19) 0.03378(19) 0.0298(3) 0.000 0.000 0.01689(9)
O1 0.0399(8) 0.0501(9) 0.0489(11) -0.0019(8) -0.0097(8) 0.0251(7)
O2 0.0682(10) 0.0589(9) 0.0503(11) -0.0238(8) -0.0159(9) 0.0408(8)
O3 0.1181(12) 0.1100(12) 0.0647(14) -0.0464(10) -0.0496(11) 0.0915(9)
N1 0.0520(14) 0.0520(14) 0.040(2) 0.000 0.000 0.0260(7)
N2 0.0373(9) 0.0344(9) 0.0319(11) 0.0009(8) 0.0006(8) 0.0168(7)
N3 0.0311(8) 0.0353(9) 0.0306(10) 0.0020(8) -0.0012(8) 0.0159(7)
C1 0.0472(12) 0.0509(13) 0.0340(14) -0.0051(11) -0.0086(11) 0.0224(10)
C2 0.0388(11) 0.0442(12) 0.0332(13) -0.0036(10) -0.0039(10) 0.0178(9)
C3 0.0362(10) 0.0377(11) 0.0347(13) 0.0047(10) -0.0003(10) 0.0172(9)
C4 0.0374(10) 0.0334(10) 0.0325(12) 0.0030(9) 0.0014(10) 0.0166(8)
C5 0.0385(10) 0.0458(11) 0.0420(14) 0.0043(10) 0.0008(10) 0.0259(9)
C6 0.0498(11) 0.0444(11) 0.0397(14) -0.0008(10) 0.0025(11) 0.0306(9)
C7 0.0411(10) 0.0398(11) 0.0317(12) 0.0028(9) 0.0057(10) 0.0220(9)
C8 0.0378(10) 0.0414(11) 0.0309(12) 0.0030(9) 0.0040(9) 0.0213(9)
C9 0.0584(13) 0.0511(12) 0.0365(14) -0.0091(11) -0.0039(12) 0.0342(10)
C10 0.136(2) 0.134(2) 0.103(3) -0.081(2) -0.061(2) 0.1015(18)
O1W 0.140(3) 0.140(3) 0.085(4) 0.000 0.000 0.0700(16)
O2W 0.170(6) 0.170(6) 0.128(9) 0.000 0.000 0.085(3)
O3W 0.0552(11) 0.156(2) 0.0903(19) -0.0495(17) -0.0162(13) 0.0538(13)

loop_
_atom_type_symbol
_atom_type_description
_atom_type_scat_dispersion_real
_atom_type_scat_dispersion_imag
_atom_type_scat_source
C C 0.0033 0.0016 'International Tables Vol C Tables 4.2.6.8 and 6.1.1.4'
H H 0.0000 0.0000 'International Tables Vol C Tables 4.2.6.8 and 6.1.1.4'
Co Co 0.3494 0.9721 'International Tables Vol C Tables 4.2.6.8 and 6.1.1.4'
N N 0.0061 0.0033 'International Tables Vol C Tables 4.2.6.8 and 6.1.1.4'
O O 0.0106 0.0060 'International Tables Vol C Tables 4.2.6.8 and 6.1.1.4'

loop_
_geom_angle_atom_site_label_1
_geom_angle_atom_site_label_2
_geom_angle_atom_site_label_3
_geom_angle
_geom_angle_site_symmetry_1
_geom_angle_site_symmetry_3
N2 Co1 N2 94.99(9) 2_575 3_355
N2 Co1 N2 94.99(9) 2_575 .
N2 Co1 N2 94.99(9) 3_355 .
N2 Co1 N3 87.29(8) 2_575 3_355
N2 Co1 N3 83.00(9) 3_355 3_355
N2 Co1 N3 177.09(8) . 3_355
N2 Co1 N3 83.00(9) 2_575 2_575
N2 Co1 N3 177.09(8) 3_355 2_575
N2 Co1 N3 87.29(8) . 2_575
N3 Co1 N3 94.79(8) 3_355 2_575
N2 Co1 N3 177.09(8) 2_575 .
N2 Co1 N3 87.29(8) 3_355 .
N2 Co1 N3 83.00(9) . .
N3 Co1 N3 94.79(8) 3_355 .
N3 Co1 N3 94.79(8) 2_575 .
C9 O2 C10 116.3(3) . .
C1 N1 C1 119.77(4) 2_575 3_355
C1 N1 C1 119.77(4) 2_575 .
C1 N1 C1 119.77(4) 3_355 .
C3 N2 C2 117.6(2) . .
C3 N2 Co1 116.63(17) . .
C2 N2 Co1 125.78(19) . .
C8 N3 C4 118.2(2) . .
C8 N3 Co1 128.38(19) . .
C4 N3 Co1 113.25(16) . .
N1 C1 C2 116.7(3) . .
N1 C1 H1A 108.1 . .
C2 C1 H1A 108.1 . .
N1 C1 H1B 108.1 . .
C2 C1 H1B 108.1 . .
H1A C1 H1B 107.3 . .
N2 C2 C1 112.86(19) . .
N2 C2 H2A 109.0 . .
C1 C2 H2A 109.0 . .
N2 C2 H2B 109.0 . .
C1 C2 H2B 109.0 . .
H2A C2 H2B 107.8 . .
O1 C3 N2 127.8(2) . .
O1 C3 C4 119.4(3) . .
N2 C3 C4 112.8(2) . .
N3 C4 C5 122.4(2) . .
N3 C4 C3 114.1(2) . .
C5 C4 C3 123.5(2) . .
C6 C5 C4 119.1(3) . .
C6 C5 H5A 120.4 . .
C4 C5 H5A 120.4 . .
C5 C6 C7 118.9(3) . .
C5 C6 H6A 120.6 . .
C7 C6 H6A 120.6 . .
C8 C7 C6 119.1(2) . .
C8 C7 C9 118.3(2) . .
C6 C7 C9 122.6(3) . .
N3 C8 C7 122.1(2) . .
N3 C8 H8A 118.9 . .
C7 C8 H8A 118.9 . .
O3 C9 O2 124.5(3) . .
O3 C9 C7 123.6(3) . .
O2 C9 C7 112.0(3) . .
O2 C10 H10A 109.5 . .
O2 C10 H10B 109.5 . .
H10A C10 H10B 109.5 . .
O2 C10 H10C 109.5 . .
H10A C10 H10C 109.5 . .
H10B C10 H10C 109.5 . .

loop_
_geom_bond_atom_site_label_1
_geom_bond_atom_site_label_2
_geom_bond_distance
_geom_bond_site_symmetry_2
Co1 N2 1.923(2) 2_575
Co1 N2 1.923(2) 3_355
Co1 N2 1.923(2) .
Co1 N3 1.945(2) 3_355
Co1 N3 1.945(2) 2_575
Co1 N3 1.945(2) .
O1 C3 1.257(3) .
O2 C9 1.320(4) .
O2 C10 1.442(4) .
O3 C9 1.198(4) .
N1 C1 1.437(3) 2_575
N1 C1 1.437(3) 3_355
N1 C1 1.437(3) .
N2 C3 1.310(4) .
N2 C2 1.466(3) .
N3 C8 1.341(3) .
N3 C4 1.354(3) .
C1 C2 1.540(4) .
C1 H1A 0.9900 .
C1 H1B 0.9900 .
C2 H2A 0.9900 .
C2 H2B 0.9900 .
C3 C4 1.500(3) .
C4 C5 1.377(4) .
C5 C6 1.376(4) .
C5 H5A 0.9500 .
C6 C7 1.388(4) .
C6 H6A 0.9500 .
C7 C8 1.384(4) .
C7 C9 1.490(4) .
C8 H8A 0.9500 .
C10 H10A 0.9800 .
C10 H10B 0.9800 .
C10 H10C 0.9800 .

loop_
_geom_torsion_atom_site_label_1
_geom_torsion_atom_site_label_2
_geom_torsion_atom_site_label_3
_geom_torsion_atom_site_label_4
_geom_torsion
_geom_torsion_site_symmetry_1
N2 Co1 N2 C3 -178.82(17) 2_575
N2 Co1 N2 C3 85.7(2) 3_355
N3 Co1 N2 C3 39.7(18) 3_355
N3 Co1 N2 C3 -96.10(18) 2_575
N3 Co1 N2 C3 -0.93(17) .
N2 Co1 N2 C2 1.6(2) 2_575
N2 Co1 N2 C2 -93.86(14) 3_355
N3 Co1 N2 C2 -139.9(17) 3_355
N3 Co1 N2 C2 84.32(19) 2_575
N3 Co1 N2 C2 179.49(19) .
N2 Co1 N3 C8 -135.0(17) 2_575
N2 Co1 N3 C8 83.4(2) 3_355
N2 Co1 N3 C8 178.7(2) .
N3 Co1 N3 C8 0.6(2) 3_355
N3 Co1 N3 C8 -94.58(15) 2_575
N2 Co1 N3 C4 49.7(18) 2_575
N2 Co1 N3 C4 -91.91(16) 3_355
N2 Co1 N3 C4 3.46(15) .
N3 Co1 N3 C4 -174.64(15) 3_355
N3 Co1 N3 C4 90.13(19) 2_575
C1 N1 C1 C2 -65.6(5) 2_575
C1 N1 C1 C2 104.9(4) 3_355
C3 N2 C2 C1 -94.6(3) .
Co1 N2 C2 C1 84.9(3) .
N1 C1 C2 N2 -56.9(3) .
C2 N2 C3 O1 -1.9(4) .
Co1 N2 C3 O1 178.5(2) .
C2 N2 C3 C4 178.06(19) .
Co1 N2 C3 C4 -1.6(3) .
C8 N3 C4 C5 -2.0(3) .
Co1 N3 C4 C5 173.85(19) .
C8 N3 C4 C3 179.05(19) .
Co1 N3 C4 C3 -5.1(2) .
O1 C3 C4 N3 -175.6(2) .
N2 C3 C4 N3 4.4(3) .
O1 C3 C4 C5 5.4(4) .
N2 C3 C4 C5 -174.5(2) .
N3 C4 C5 C6 1.2(4) .
C3 C4 C5 C6 -179.9(2) .
C4 C5 C6 C7 0.9(4) .
C5 C6 C7 C8 -2.1(4) .
C5 C6 C7 C9 178.0(2) .
C4 N3 C8 C7 0.6(3) .
Co1 N3 C8 C7 -174.46(17) .
C6 C7 C8 N3 1.4(4) .
C9 C7 C8 N3 -178.7(2) .
C10 O2 C9 O3 2.3(4) .
C10 O2 C9 C7 -178.2(3) .
C8 C7 C9 O3 5.3(4) .
C6 C7 C9 O3 -174.8(3) .
C8 C7 C9 O2 -174.2(2) .
C6 C7 C9 O2 5.7(3) .
